data_7129604
loop_
_publ_author_name
'Yao, Yong'
'Lu, Bing'
'Yan, Xin'
'Wang, Jian'
'Jing, Danni'
'Bei, Jiali'
'Cai, Yan'

_publ_section_title
;
 Rim-Differentiated Pillar[5]arene Based Nonporous Adaptive Crystals
;
_journal_name_full 'Chemical Communications'
_journal_paper_doi 10.1039/D1CC07124F
_journal_year 2022
_chemical_formula_moiety 'C65 H60 O20, 2(C H2 Cl2) '
_chemical_formula_sum 'C67 H64 Cl4 O20'
_chemical_formula_weight 1330.98
_space_group_IT_number 14
_space_group_name_Hall '-P 2yn'
_space_group_name_H-M_alt 'P 1 21/n 1'
_symmetry_cell_setting monoclinic
_symmetry_space_group_name_Hall '-P 2yn'
_symmetry_space_group_name_H-M 'P 1 21/n 1'
_atom_sites_solution_hydrogens geom
_atom_sites_solution_primary direct
_atom_sites_solution_secondary difmap
_audit_creation_method SHELXL-97
_audit_update_record
;
2013-06-23 deposited with the CCDC.	2022-01-21 downloaded from the CCDC.
;
_cell_angle_alpha 90.00
_cell_angle_beta 95.564(3)
_cell_angle_gamma 90.00
_cell_formula_units_Z 4
_cell_length_a 19.3459(7)
_cell_length_b 15.9668(6)
_cell_length_c 21.2957(8)
_cell_measurement_reflns_used 5554
_cell_measurement_temperature 140(2)
_cell_measurement_theta_max 67.4126
_cell_measurement_theta_min 2.9448
_cell_volume 6547.1(4)
_computing_cell_refinement 'CrysAlis PRO (Agilent Technologies, 2011)'
_computing_data_collection 'CrysAlis PRO'
_computing_data_reduction 'CrysAlis PRO'
_computing_molecular_graphics 'OLEX2 (Dolomanov et al., 2009)'
_computing_publication_material OLEX2
_computing_structure_refinement 'SHELXL-97 (Sheldrick, 2008)'
_computing_structure_solution 'SHELXS-97 (Sheldrick, 2008)'
_diffrn_ambient_temperature 140(2)
_diffrn_detector_area_resol_mean 10.3592
_diffrn_measured_fraction_theta_full 0.995
_diffrn_measured_fraction_theta_max 0.995
_diffrn_measurement_device_type 'Xcalibur, Atlas, Gemini ultra'
_diffrn_measurement_method '\w scans'
_diffrn_radiation_monochromator graphite
_diffrn_radiation_source 'fine-focus sealed tube'
_diffrn_radiation_type CuK\a
_diffrn_radiation_wavelength 1.54184
_diffrn_reflns_av_R_equivalents 0.0519
_diffrn_reflns_av_sigmaI/netI 0.0638
_diffrn_reflns_limit_h_max 21
_diffrn_reflns_limit_h_min -22
_diffrn_reflns_limit_k_max 14
_diffrn_reflns_limit_k_min -18
_diffrn_reflns_limit_l_max 25
_diffrn_reflns_limit_l_min -23
_diffrn_reflns_number 24304
_diffrn_reflns_theta_full 65.09
_diffrn_reflns_theta_max 65.09
_diffrn_reflns_theta_min 2.95
_exptl_absorpt_coefficient_mu 2.267
_exptl_absorpt_correction_T_max 0.7131
_exptl_absorpt_correction_T_min 0.4092
_exptl_absorpt_correction_type multi-scan
_exptl_absorpt_process_details
;
CrysAlis PRO (Agilent Technologies, 2011) 
;
_exptl_crystal_colour colorless
_exptl_crystal_density_diffrn 1.350
_exptl_crystal_density_method 'not measured'
_exptl_crystal_description needle
_exptl_crystal_F_000 2776
_exptl_crystal_size_max 0.48
_exptl_crystal_size_mid 0.19
_exptl_crystal_size_min 0.16
_refine_diff_density_max 1.160
_refine_diff_density_min -0.919
_refine_diff_density_rms 0.066
_refine_ls_extinction_method none
_refine_ls_goodness_of_fit_ref 1.026
_refine_ls_hydrogen_treatment constr
_refine_ls_matrix_type full
_refine_ls_number_parameters 841
_refine_ls_number_reflns 11115
_refine_ls_number_restraints 0
_refine_ls_restrained_S_all 1.026
_refine_ls_R_factor_all 0.0985
_refine_ls_R_factor_gt 0.0673
_refine_ls_shift/su_max 0.000
_refine_ls_shift/su_mean 0.000
_refine_ls_structure_factor_coef Fsqd
_refine_ls_weighting_details 'calc w=1/[\s^2^(Fo^2^)+(0.1002P)^2^+3.9782P] where P=(Fo^2^+2Fc^2^)/3'
_refine_ls_weighting_scheme calc
_refine_ls_wR_factor_gt 0.1752
_refine_ls_wR_factor_ref 0.2049
_reflns_number_gt 7588
_reflns_number_total 11115
_reflns_threshold_expression >2sigma(I)
_cod_data_source_file d1cc07124f2.cif
_cod_data_source_block 130321_yy_quezhi
_cod_original_sg_symbol_H-M 'P 21/n'
_cod_database_code 7129604

loop_
_symmetry_equiv_pos_as_xyz
'x, y, z'
'-x+1/2, y+1/2, -z+1/2'
'-x, -y, -z'
'x-1/2, -y-1/2, z-1/2'

loop_
_atom_site_label
_atom_site_type_symbol
_atom_site_fract_x
_atom_site_fract_y
_atom_site_fract_z
_atom_site_U_iso_or_equiv
_atom_site_adp_type
_atom_site_occupancy
_atom_site_symmetry_multiplicity
_atom_site_calc_flag
_atom_site_refinement_flags
_atom_site_disorder_assembly
_atom_site_disorder_group
Cl1 Cl 0.63518(8) 0.16167(10) 0.78118(8) 0.0884(4) Uani 1 1 d . . .
Cl2 Cl 0.57496(11) 0.32490(12) 0.75646(12) 0.1251(7) Uani 1 1 d . . .
C3 Cl 0.414(2) 0.432(3) 0.743(2) 0.111(5) Uani 0.546(3) 1 d P A 1
C3A Cl 0.402(3) 0.416(4) 0.750(3) 0.111(5) Uani 0.454(3) 1 d P A 2
C4A Cl 0.2779(3) 0.4847(3) 0.7712(2) 0.1249(10) Uani 0.454(3) 1 d P A 2
C4 Cl 0.3013(2) 0.5467(3) 0.7214(2) 0.1249(10) Uani 0.546(3) 1 d P A 1
O5 O 0.53196(12) 0.44253(14) 0.94269(11) 0.0354(5) Uani 1 1 d . . .
O13 O 0.51233(12) 0.44539(15) 0.57047(12) 0.0409(6) Uani 1 1 d . . .
O17 O 0.34409(12) 0.21575(15) 0.64716(12) 0.0409(6) Uani 1 1 d . . .
O1 O 0.35744(13) 0.21921(16) 0.88289(12) 0.0441(6) Uani 1 1 d . . .
O4 O 0.49939(13) -0.02585(15) 0.76359(11) 0.0405(6) Uani 1 1 d . . .
O9 O 0.63367(11) 0.58826(14) 0.76557(11) 0.0352(5) Uani 1 1 d . . .
O16 O 0.77131(12) 0.33885(15) 0.67223(12) 0.0389(6) Uani 1 1 d . . .
O6 O 0.49982(14) 0.60274(16) 0.91293(12) 0.0442(6) Uani 1 1 d . . .
O20 O 0.60641(12) 0.13091(15) 0.58471(13) 0.0427(6) Uani 1 1 d . . .
O12 O 0.76966(12) 0.32797(15) 0.89683(11) 0.0364(5) Uani 1 1 d . . .
O18 O 0.23517(14) 0.2832(2) 0.70062(14) 0.0572(7) Uani 1 1 d . . .
O11 O 0.46707(13) 0.67752(18) 0.73862(14) 0.0510(7) Uani 1 1 d . . .
O8 O 0.60863(12) 0.11047(15) 0.97063(13) 0.0425(6) Uani 1 1 d . . .
O15 O 0.38797(13) 0.60439(16) 0.57646(13) 0.0466(6) Uani 1 1 d . . .
O14 O 0.37454(14) 0.46758(18) 0.55593(14) 0.0539(7) Uani 1 1 d . . .
O2 O 0.31484(15) 0.3677(2) 0.92664(15) 0.0597(8) Uani 1 1 d . . .
O7 O 0.38682(14) 0.56904(17) 0.89500(13) 0.0479(6) Uani 1 1 d . . .
O10 O 0.56811(15) 0.7243(2) 0.71050(16) 0.0628(8) Uani 1 1 d . . .
O19 O 0.21405(15) 0.3679(2) 0.61783(15) 0.0618(8) Uani 1 1 d . . .
O3 O 0.20795(15) 0.3336(2) 0.88785(15) 0.0633(8) Uani 1 1 d . . .
C1 C 0.41163(17) 0.0763(2) 0.75966(16) 0.0329(7) Uani 1 1 d . . .
C2 C 0.46525(17) 0.0345(2) 0.79540(16) 0.0326(7) Uani 1 1 d . . .
C5 C 0.48137(17) 0.0545(2) 0.85926(16) 0.0324(7) Uani 1 1 d . . .
H5 H 0.5173 0.0247 0.8833 0.039 Uiso 1 1 calc R . .
C67 C 0.3290(8) 0.4618(9) 0.7684(6) 0.105(5) Uani 0.546(3) 1 d P A 1
H67A H 0.2956 0.4149 0.7623 0.126 Uiso 0.546(3) 1 calc PR A 1
H67B H 0.3339 0.4778 0.8135 0.126 Uiso 0.546(3) 1 calc PR A 1
C6 C 0.44575(17) 0.1170(2) 0.88782(16) 0.0324(7) Uani 1 1 d . . .
C7 C 0.39149(17) 0.1577(2) 0.85183(16) 0.0339(7) Uani 1 1 d . . .
C8 C 0.37485(17) 0.1373(2) 0.78863(16) 0.0356(8) Uani 1 1 d . . .
H8 H 0.3377 0.1656 0.7650 0.043 Uiso 1 1 calc R . .
C9 C 0.2994(2) 0.2583(3) 0.84986(19) 0.0467(9) Uani 1 1 d . . .
H9A H 0.2617 0.2173 0.8398 0.056 Uiso 1 1 calc R . .
H9B H 0.3123 0.2831 0.8100 0.056 Uiso 1 1 calc R . .
C10 C 0.2765(2) 0.3255(3) 0.89269(18) 0.0430(9) Uani 1 1 d . . .
C11 C 0.1813(3) 0.3968(4) 0.9279(3) 0.0738(14) Uani 1 1 d . . .
H11A H 0.2009 0.4515 0.9185 0.111 Uiso 1 1 calc R . .
H11B H 0.1945 0.3827 0.9722 0.111 Uiso 1 1 calc R . .
H11C H 0.1306 0.3990 0.9202 0.111 Uiso 1 1 calc R . .
C12 C 0.55731(19) -0.0688(2) 0.79651(18) 0.0415(8) Uani 1 1 d . . .
H12A H 0.5863 -0.0278 0.8220 0.050 Uiso 1 1 calc R . .
H12B H 0.5861 -0.0934 0.7653 0.050 Uiso 1 1 calc R . .
C13 C 0.53628(19) -0.1356(2) 0.83819(18) 0.0403(8) Uani 1 1 d . . .
C14 C 0.5230(2) -0.1921(3) 0.8706(2) 0.0481(9) Uani 1 1 d . . .
H14 H 0.5123 -0.2376 0.8968 0.058 Uiso 1 1 calc R . .
C15 C 0.46685(17) 0.1427(2) 0.95534(16) 0.0331(7) Uani 1 1 d . . .
H15A H 0.4861 0.0937 0.9796 0.040 Uiso 1 1 calc R . .
H15B H 0.4255 0.1625 0.9750 0.040 Uiso 1 1 calc R . .
C16 C 0.52091(17) 0.2120(2) 0.95781(15) 0.0310(7) Uani 1 1 d . . .
C17 C 0.59176(17) 0.1941(2) 0.96430(15) 0.0324(7) Uani 1 1 d . . .
C18 C 0.64049(17) 0.2583(2) 0.96481(15) 0.0315(7) Uani 1 1 d . . .
H18 H 0.6885 0.2449 0.9702 0.038 Uiso 1 1 calc R . .
C19 C 0.62041(17) 0.3414(2) 0.95765(14) 0.0310(7) Uani 1 1 d . . .
C1A C 0.54933(17) 0.3587(2) 0.94976(15) 0.0310(7) Uani 1 1 d . . .
C1B C 0.50058(17) 0.2951(2) 0.95085(15) 0.0320(7) Uani 1 1 d . . .
H1B H 0.4525 0.3086 0.9468 0.038 Uiso 1 1 calc R . .
C20 C 0.46115(17) 0.4609(2) 0.92684(17) 0.0360(8) Uani 1 1 d . . .
H20A H 0.4342 0.4471 0.9627 0.043 Uiso 1 1 calc R . .
H20B H 0.4428 0.4270 0.8900 0.043 Uiso 1 1 calc R . .
C21 C 0.45414(19) 0.5521(2) 0.91151(16) 0.0366(8) Uani 1 1 d . . .
C22 C 0.3703(3) 0.6541(3) 0.8772(2) 0.0586(11) Uani 1 1 d . . .
H22A H 0.3976 0.6709 0.8428 0.088 Uiso 1 1 calc R . .
H22B H 0.3813 0.6910 0.9136 0.088 Uiso 1 1 calc R . .
H22C H 0.3207 0.6584 0.8630 0.088 Uiso 1 1 calc R . .
C23 C 0.67817(18) 0.0867(2) 0.96133(18) 0.0389(8) Uani 1 1 d . . .
H23A H 0.7107 0.1037 0.9979 0.047 Uiso 1 1 calc R . .
H23B H 0.6930 0.1133 0.9228 0.047 Uiso 1 1 calc R . .
C24 C 0.67676(18) -0.0046(2) 0.95481(18) 0.0399(8) Uani 1 1 d . . .
C25 C 0.6733(2) -0.0774(3) 0.9490(2) 0.0462(9) Uani 1 1 d . . .
H25 H 0.6705 -0.1365 0.9443 0.055 Uiso 1 1 calc R . .
C26 C 0.67280(17) 0.4119(2) 0.95818(15) 0.0317(7) Uani 1 1 d . . .
H26A H 0.6547 0.4611 0.9796 0.038 Uiso 1 1 calc R . .
H26B H 0.7164 0.3941 0.9828 0.038 Uiso 1 1 calc R . .
C27 C 0.68866(16) 0.4372(2) 0.89281(15) 0.0297(7) Uani 1 1 d . . .
C28 C 0.73909(16) 0.3937(2) 0.86287(15) 0.0297(7) Uani 1 1 d . . .
C29 C 0.75501(16) 0.4179(2) 0.80349(15) 0.0311(7) Uani 1 1 d . . .
H29 H 0.7910 0.3896 0.7847 0.037 Uiso 1 1 calc R . .
C30 C 0.71934(16) 0.4827(2) 0.77069(15) 0.0296(7) Uani 1 1 d . . .
C31 C 0.66785(16) 0.52400(19) 0.79970(15) 0.0298(7) Uani 1 1 d . . .
C32 C 0.65335(16) 0.5021(2) 0.86000(15) 0.0304(7) Uani 1 1 d . . .
H32 H 0.6186 0.5320 0.8793 0.037 Uiso 1 1 calc R . .
C33 C 0.56576(17) 0.6063(2) 0.78054(17) 0.0377(8) Uani 1 1 d . . .
H33A H 0.5669 0.6240 0.8252 0.045 Uiso 1 1 calc R . .
H33B H 0.5364 0.5556 0.7746 0.045 Uiso 1 1 calc R . .
C34 C 0.53594(18) 0.6755(2) 0.73786(16) 0.0365(8) Uani 1 1 d . . .
C35 C 0.4315(2) 0.7456(3) 0.7043(2) 0.0623(12) Uani 1 1 d . . .
H35A H 0.4380 0.7407 0.6594 0.093 Uiso 1 1 calc R . .
H35B H 0.4505 0.7991 0.7205 0.093 Uiso 1 1 calc R . .
H35C H 0.3818 0.7431 0.7098 0.093 Uiso 1 1 calc R . .
C36 C 0.81915(19) 0.2799(2) 0.86752(17) 0.0399(8) Uani 1 1 d . . .
H36A H 0.8597 0.3149 0.8596 0.048 Uiso 1 1 calc R . .
H36B H 0.7983 0.2571 0.8268 0.048 Uiso 1 1 calc R . .
C37 C 0.8402(2) 0.2120(2) 0.91113(18) 0.0425(9) Uani 1 1 d . . .
C38 C 0.8559(2) 0.1575(3) 0.9470(2) 0.0542(10) Uani 1 1 d . . .
H38 H 0.8685 0.1135 0.9759 0.065 Uiso 1 1 calc R . .
C39 C 0.73256(17) 0.5016(2) 0.70317(16) 0.0320(7) Uani 1 1 d . . .
H39A H 0.7219 0.5611 0.6936 0.038 Uiso 1 1 calc R . .
H39B H 0.7821 0.4918 0.6976 0.038 Uiso 1 1 calc R . .
C40 C 0.68756(17) 0.4461(2) 0.65838(15) 0.0305(7) Uani 1 1 d . . .
C41 C 0.70705(16) 0.3646(2) 0.64486(15) 0.0313(7) Uani 1 1 d . . .
C42 C 0.66431(17) 0.3140(2) 0.60494(16) 0.0346(7) Uani 1 1 d . . .
H42 H 0.6799 0.2598 0.5944 0.042 Uiso 1 1 calc R . .
C43 C 0.59880(17) 0.3411(2) 0.57997(15) 0.0322(7) Uani 1 1 d . . .
C44 C 0.57871(17) 0.4218(2) 0.59520(15) 0.0327(7) Uani 1 1 d . . .
C45 C 0.62283(17) 0.4734(2) 0.63281(15) 0.0315(7) Uani 1 1 d . . .
H45 H 0.6084 0.5288 0.6413 0.038 Uiso 1 1 calc R . .
C46 C 0.48724(18) 0.5218(2) 0.59177(18) 0.0378(8) Uani 1 1 d . . .
H46A H 0.5115 0.5691 0.5733 0.045 Uiso 1 1 calc R . .
H46B H 0.4957 0.5253 0.6383 0.045 Uiso 1 1 calc R . .
C47 C 0.41030(18) 0.5265(2) 0.57179(16) 0.0359(8) Uani 1 1 d . . .
C48 C 0.3146(2) 0.6165(3) 0.5571(2) 0.0586(11) Uani 1 1 d . . .
H48A H 0.3040 0.5968 0.5137 0.088 Uiso 1 1 calc R . .
H48B H 0.3032 0.6762 0.5595 0.088 Uiso 1 1 calc R . .
H48C H 0.2870 0.5847 0.5852 0.088 Uiso 1 1 calc R . .
C49 C 0.7850(2) 0.2511(2) 0.67456(18) 0.0418(8) Uani 1 1 d . . .
H49A H 0.7428 0.2214 0.6851 0.050 Uiso 1 1 calc R . .
H49B H 0.8223 0.2399 0.7087 0.050 Uiso 1 1 calc R . .
C50 C 0.80599(19) 0.2176(2) 0.61543(19) 0.0411(9) Uani 1 1 d . . .
C51 C 0.8246(2) 0.1903(3) 0.5688(2) 0.0516(10) Uani 1 1 d . . .
H51 H 0.8397 0.1682 0.5310 0.062 Uiso 1 1 calc R . .
C52 C 0.55229(17) 0.2827(2) 0.53897(15) 0.0332(7) Uani 1 1 d . . .
H52A H 0.5192 0.3162 0.5108 0.040 Uiso 1 1 calc R . .
H52B H 0.5810 0.2493 0.5121 0.040 Uiso 1 1 calc R . .
C53 C 0.51223(16) 0.2241(2) 0.57762(15) 0.0311(7) Uani 1 1 d . . .
C54 C 0.53956(17) 0.1475(2) 0.59966(16) 0.0337(7) Uani 1 1 d . . .
C55 C 0.50099(18) 0.0947(2) 0.63456(16) 0.0344(7) Uani 1 1 d . . .
H55 H 0.5199 0.0422 0.6484 0.041 Uiso 1 1 calc R . .
C56 C 0.43542(17) 0.1171(2) 0.64954(15) 0.0335(7) Uani 1 1 d . . .
C57 C 0.40905(17) 0.1943(2) 0.62939(16) 0.0337(7) Uani 1 1 d . . .
C58 C 0.44634(17) 0.2463(2) 0.59298(16) 0.0338(7) Uani 1 1 d . . .
H58 H 0.4266 0.2980 0.5782 0.041 Uiso 1 1 calc R . .
C59 C 0.31377(19) 0.2892(2) 0.62002(19) 0.0434(9) Uani 1 1 d . . .
H59A H 0.3010 0.2804 0.5744 0.052 Uiso 1 1 calc R . .
H59B H 0.3475 0.3359 0.6251 0.052 Uiso 1 1 calc R . .
C60 C 0.25025(18) 0.3106(2) 0.65191(18) 0.0396(8) Uani 1 1 d . . .
C61 C 0.1524(2) 0.4008(4) 0.6418(3) 0.0716(14) Uani 1 1 d . . .
H61A H 0.1284 0.4382 0.6104 0.107 Uiso 1 1 calc R . .
H61B H 0.1653 0.4320 0.6808 0.107 Uiso 1 1 calc R . .
H61C H 0.1215 0.3544 0.6505 0.107 Uiso 1 1 calc R . .
C62 C 0.6376(2) 0.0527(2) 0.60372(19) 0.0443(9) Uani 1 1 d . . .
H62A H 0.6287 0.0409 0.6479 0.053 Uiso 1 1 calc R . .
H62B H 0.6885 0.0567 0.6022 0.053 Uiso 1 1 calc R . .
C63 C 0.6106(2) -0.0165(3) 0.5634(2) 0.0526(10) Uani 1 1 d . . .
C64 C 0.5894(3) -0.0701(3) 0.5291(3) 0.0826(17) Uani 1 1 d . . .
H64 H 0.5722 -0.1136 0.5014 0.099 Uiso 1 1 calc R . .
C65 C 0.39537(18) 0.0590(2) 0.68987(16) 0.0366(8) Uani 1 1 d . . .
H65A H 0.3449 0.0663 0.6783 0.044 Uiso 1 1 calc R . .
H65B H 0.4073 0.0002 0.6810 0.044 Uiso 1 1 calc R . .
C66 C 0.5627(4) 0.2303(4) 0.7851(4) 0.101(2) Uani 1 1 d . . .
H66A H 0.5214 0.2049 0.7614 0.122 Uiso 1 1 calc R . .
H66B H 0.5528 0.2357 0.8297 0.122 Uiso 1 1 calc R . .
C67A C 0.3505(10) 0.5115(11) 0.7288(10) 0.111(6) Uani 0.454(3) 1 d P A 2
H67C H 0.3741 0.5633 0.7448 0.133 Uiso 0.454(3) 1 calc PR A 2
H67D H 0.3376 0.5161 0.6827 0.133 Uiso 0.454(3) 1 calc PR A 2

loop_
_atom_site_aniso_label
_atom_site_aniso_U_11
_atom_site_aniso_U_22
_atom_site_aniso_U_33
_atom_site_aniso_U_23
_atom_site_aniso_U_13
_atom_site_aniso_U_12
Cl1 0.0749(9) 0.0886(10) 0.1034(11) 0.0119(8) 0.0167(8) 0.0206(7)
Cl2 0.1094(13) 0.0828(11) 0.189(2) 0.0442(12) 0.0444(13) 0.0022(9)
C3 0.089(11) 0.132(15) 0.110(10) -0.026(9) -0.010(7) 0.014(7)
C3A 0.089(11) 0.132(15) 0.110(10) -0.026(9) -0.010(7) 0.014(7)
C4A 0.114(2) 0.131(2) 0.125(2) 0.0203(17) -0.0135(18) 0.0201(19)
C4 0.114(2) 0.131(2) 0.125(2) 0.0203(17) -0.0135(18) 0.0201(19)
O5 0.0349(12) 0.0269(12) 0.0442(13) -0.0007(10) 0.0022(10) 0.0015(9)
O13 0.0372(13) 0.0380(14) 0.0443(14) -0.0060(11) -0.0118(11) 0.0120(11)
O17 0.0368(13) 0.0373(13) 0.0489(14) 0.0075(11) 0.0051(11) 0.0061(10)
O1 0.0451(14) 0.0463(15) 0.0396(13) -0.0046(11) -0.0032(11) 0.0142(12)
O4 0.0475(14) 0.0354(13) 0.0376(13) -0.0018(10) -0.0016(11) 0.0075(11)
O9 0.0320(12) 0.0339(12) 0.0403(13) 0.0065(10) 0.0066(10) 0.0062(10)
O16 0.0330(12) 0.0379(13) 0.0444(14) -0.0034(11) -0.0045(10) 0.0090(10)
O6 0.0530(16) 0.0354(14) 0.0461(15) 0.0015(11) 0.0140(12) -0.0002(12)
O20 0.0361(13) 0.0359(14) 0.0568(16) 0.0058(11) 0.0077(11) 0.0107(10)
O12 0.0363(12) 0.0353(13) 0.0377(13) 0.0029(10) 0.0045(10) 0.0089(10)
O18 0.0441(15) 0.075(2) 0.0535(18) 0.0031(15) 0.0075(13) 0.0059(14)
O11 0.0304(13) 0.0531(16) 0.0670(18) 0.0090(13) -0.0082(12) 0.0037(11)
O8 0.0347(13) 0.0294(13) 0.0639(17) 0.0043(11) 0.0076(11) 0.0023(10)
O15 0.0365(13) 0.0413(15) 0.0601(17) -0.0059(12) -0.0049(12) 0.0066(11)
O14 0.0457(15) 0.0454(16) 0.0677(19) -0.0116(14) -0.0092(13) -0.0033(13)
O2 0.0509(17) 0.0645(19) 0.0638(19) -0.0162(15) 0.0063(14) -0.0003(15)
O7 0.0474(15) 0.0448(15) 0.0503(15) 0.0023(12) -0.0017(12) 0.0125(12)
O10 0.0486(16) 0.069(2) 0.073(2) 0.0333(17) 0.0155(15) 0.0137(15)
O19 0.0448(16) 0.071(2) 0.071(2) 0.0137(16) 0.0140(14) 0.0266(15)
O3 0.0425(16) 0.076(2) 0.070(2) -0.0122(16) 0.0009(14) 0.0161(15)
C1 0.0339(17) 0.0290(17) 0.0352(17) 0.0009(14) 0.0001(14) -0.0062(14)
C2 0.0356(17) 0.0257(16) 0.0365(18) -0.0007(14) 0.0029(14) -0.0037(13)
C5 0.0319(17) 0.0268(17) 0.0384(18) 0.0018(14) 0.0020(14) -0.0031(13)
C67 0.104(10) 0.114(10) 0.087(8) -0.024(8) -0.043(8) 0.044(9)
C6 0.0341(17) 0.0293(17) 0.0337(17) 0.0032(14) 0.0029(14) -0.0066(14)
C7 0.0355(18) 0.0295(17) 0.0364(18) 0.0001(14) 0.0014(14) -0.0024(14)
C8 0.0321(17) 0.0349(18) 0.0386(18) 0.0024(15) -0.0032(14) -0.0017(14)
C9 0.044(2) 0.050(2) 0.045(2) -0.0051(17) -0.0034(17) 0.0090(17)
C10 0.040(2) 0.049(2) 0.040(2) 0.0074(17) 0.0026(16) 0.0050(17)
C11 0.067(3) 0.083(4) 0.072(3) -0.004(3) 0.011(2) 0.034(3)
C12 0.0362(19) 0.041(2) 0.046(2) -0.0053(16) 0.0013(16) 0.0042(15)
C13 0.0382(19) 0.034(2) 0.046(2) -0.0035(17) -0.0074(16) 0.0046(15)
C14 0.047(2) 0.041(2) 0.055(2) 0.0056(19) -0.0046(18) 0.0022(17)
C15 0.0355(18) 0.0299(17) 0.0336(17) 0.0006(14) 0.0018(14) -0.0022(14)
C16 0.0358(17) 0.0313(17) 0.0257(15) -0.0012(13) 0.0024(13) -0.0028(14)
C17 0.0378(18) 0.0285(17) 0.0309(16) 0.0001(13) 0.0033(14) 0.0009(14)
C18 0.0301(16) 0.0335(18) 0.0305(16) 0.0005(13) 0.0003(13) 0.0002(13)
C19 0.0358(17) 0.0330(18) 0.0241(15) -0.0021(13) 0.0023(13) 0.0001(14)
C1A 0.0377(18) 0.0273(17) 0.0280(16) -0.0019(13) 0.0036(13) 0.0017(14)
C1B 0.0318(17) 0.0351(18) 0.0294(16) -0.0015(13) 0.0041(13) -0.0001(14)
C20 0.0340(18) 0.0333(18) 0.0396(19) -0.0028(15) -0.0012(15) 0.0018(14)
C21 0.045(2) 0.0360(19) 0.0294(17) -0.0015(14) 0.0060(15) 0.0062(16)
C22 0.076(3) 0.045(2) 0.055(2) 0.0097(19) 0.004(2) 0.025(2)
C23 0.0336(18) 0.0350(19) 0.048(2) -0.0008(15) 0.0009(15) -0.0014(15)
C24 0.0308(18) 0.042(2) 0.046(2) -0.0022(16) -0.0013(15) 0.0016(15)
C25 0.042(2) 0.035(2) 0.062(3) -0.0032(18) 0.0080(18) -0.0010(16)
C26 0.0356(17) 0.0295(17) 0.0296(16) -0.0040(13) 0.0004(13) -0.0039(14)
C27 0.0290(16) 0.0291(17) 0.0302(16) -0.0048(13) -0.0011(13) -0.0052(13)
C28 0.0273(16) 0.0279(17) 0.0332(17) -0.0007(13) -0.0013(13) -0.0014(13)
C29 0.0273(16) 0.0314(17) 0.0346(17) -0.0046(14) 0.0028(13) -0.0004(13)
C30 0.0236(15) 0.0327(17) 0.0326(17) -0.0040(13) 0.0026(13) -0.0057(13)
C31 0.0289(16) 0.0265(16) 0.0335(17) 0.0003(13) 0.0001(13) -0.0030(13)
C32 0.0292(16) 0.0259(16) 0.0363(18) -0.0042(13) 0.0039(13) -0.0014(13)
C33 0.0299(17) 0.0397(19) 0.044(2) 0.0035(15) 0.0032(15) -0.0012(14)
C34 0.0314(18) 0.044(2) 0.0337(18) 0.0015(15) 0.0008(14) 0.0027(15)
C35 0.048(2) 0.064(3) 0.071(3) 0.005(2) -0.014(2) 0.019(2)
C36 0.043(2) 0.040(2) 0.0372(19) 0.0008(15) 0.0039(15) 0.0096(16)
C37 0.045(2) 0.044(2) 0.0390(19) -0.0045(17) 0.0035(16) 0.0113(17)
C38 0.067(3) 0.049(2) 0.047(2) 0.004(2) 0.005(2) 0.019(2)
C39 0.0276(16) 0.0319(17) 0.0368(18) 0.0006(14) 0.0043(13) -0.0024(13)
C40 0.0316(17) 0.0320(17) 0.0288(16) 0.0034(13) 0.0070(13) 0.0013(13)
C41 0.0268(16) 0.0339(18) 0.0328(17) 0.0040(14) 0.0013(13) 0.0046(13)
C42 0.0357(18) 0.0321(17) 0.0361(18) 0.0000(14) 0.0039(14) 0.0061(14)
C43 0.0322(17) 0.0325(18) 0.0322(17) 0.0008(14) 0.0046(14) 0.0021(14)
C44 0.0356(18) 0.0325(18) 0.0298(16) 0.0034(13) 0.0016(14) 0.0048(14)
C45 0.0362(18) 0.0289(17) 0.0289(16) 0.0025(13) 0.0005(13) 0.0025(14)
C46 0.0364(19) 0.0305(18) 0.045(2) -0.0028(15) -0.0047(15) 0.0060(14)
C47 0.0381(19) 0.0351(19) 0.0336(17) -0.0018(14) -0.0016(14) 0.0033(15)
C48 0.035(2) 0.066(3) 0.073(3) 0.006(2) -0.0003(19) 0.0139(19)
C49 0.041(2) 0.040(2) 0.043(2) 0.0020(16) -0.0032(16) 0.0099(16)
C50 0.041(2) 0.0291(18) 0.051(2) -0.0006(16) -0.0070(17) 0.0082(15)
C51 0.057(2) 0.042(2) 0.056(3) -0.0041(19) 0.002(2) 0.0119(18)
C52 0.0350(17) 0.0346(18) 0.0299(16) 0.0003(14) 0.0028(14) 0.0073(14)
C53 0.0310(17) 0.0310(17) 0.0297(16) -0.0053(13) -0.0056(13) 0.0044(13)
C54 0.0345(18) 0.0321(18) 0.0335(17) -0.0029(14) -0.0019(14) 0.0042(14)
C55 0.0382(19) 0.0273(17) 0.0359(18) -0.0010(14) -0.0050(14) 0.0056(14)
C56 0.0366(18) 0.0316(18) 0.0310(17) -0.0031(14) -0.0028(14) -0.0003(14)
C57 0.0293(17) 0.0342(18) 0.0364(18) -0.0010(14) -0.0029(14) 0.0037(14)
C58 0.0347(18) 0.0312(17) 0.0344(17) -0.0018(14) -0.0016(14) 0.0051(14)
C59 0.0357(19) 0.047(2) 0.047(2) 0.0055(17) 0.0045(16) 0.0099(16)
C60 0.0328(18) 0.042(2) 0.043(2) -0.0060(17) -0.0024(16) -0.0001(15)
C61 0.044(2) 0.085(4) 0.086(4) -0.007(3) 0.010(2) 0.023(2)
C62 0.040(2) 0.040(2) 0.051(2) 0.0024(17) -0.0037(17) 0.0139(16)
C63 0.054(2) 0.044(2) 0.058(2) -0.004(2) -0.005(2) 0.0168(19)
C64 0.102(4) 0.060(3) 0.080(4) -0.024(3) -0.023(3) 0.013(3)
C65 0.0369(18) 0.0338(18) 0.0375(18) 0.0000(14) -0.0042(15) -0.0027(15)
C66 0.098(5) 0.076(4) 0.137(6) 0.022(4) 0.046(4) 0.002(3)
C67A 0.124(15) 0.098(11) 0.125(13) 0.001(10) 0.083(12) -0.006(10)

loop_
_atom_type_symbol
_atom_type_description
_atom_type_scat_dispersion_real
_atom_type_scat_dispersion_imag
_atom_type_scat_source
C C 0.0181 0.0091 'International Tables Vol C Tables 4.2.6.8 and 6.1.1.4'
H H 0.0000 0.0000 'International Tables Vol C Tables 4.2.6.8 and 6.1.1.4'
Cl Cl 0.3639 0.7018 'International Tables Vol C Tables 4.2.6.8 and 6.1.1.4'
O O 0.0492 0.0322 'International Tables Vol C Tables 4.2.6.8 and 6.1.1.4'

loop_
_geom_angle_atom_site_label_1
_geom_angle_atom_site_label_2
_geom_angle_atom_site_label_3
_geom_angle
_geom_angle_site_symmetry_1
_geom_angle_site_symmetry_3
_geom_angle_publ_flag
C1A O5 C20 116.5(3) . . ?
C44 O13 C46 116.6(3) . . ?
C57 O17 C59 116.4(3) . . ?
C7 O1 C9 117.9(3) . . ?
C2 O4 C12 118.7(3) . . ?
C31 O9 C33 116.1(3) . . ?
C41 O16 C49 117.6(3) . . ?
C54 O20 C62 118.6(3) . . ?
C28 O12 C36 117.1(3) . . ?
C34 O11 C35 116.1(3) . . ?
C17 O8 C23 117.4(3) . . ?
C47 O15 C48 114.9(3) . . ?
C21 O7 C22 116.4(3) . . ?
C60 O19 C61 118.0(4) . . ?
C10 O3 C11 115.6(4) . . ?
C8 C1 C2 118.7(3) . . ?
C8 C1 C65 119.9(3) . . ?
C2 C1 C65 121.4(3) . . ?
O4 C2 C1 115.6(3) . . ?
O4 C2 C5 124.2(3) . . ?
C1 C2 C5 120.2(3) . . ?
C6 C5 C2 121.1(3) . . ?
C6 C5 H5 119.5 . . ?
C2 C5 H5 119.5 . . ?
C4 C67 C3 105.5(17) . . ?
C4 C67 H67A 110.6 . . ?
C3 C67 H67A 110.6 . . ?
C4 C67 H67B 110.6 . . ?
C3 C67 H67B 110.6 . . ?
H67A C67 H67B 108.8 . . ?
C5 C6 C7 118.2(3) . . ?
C5 C6 C15 120.8(3) . . ?
C7 C6 C15 120.9(3) . . ?
O1 C7 C8 123.5(3) . . ?
O1 C7 C6 115.7(3) . . ?
C8 C7 C6 120.8(3) . . ?
C1 C8 C7 121.0(3) . . ?
C1 C8 H8 119.5 . . ?
C7 C8 H8 119.5 . . ?
O1 C9 C10 106.3(3) . . ?
O1 C9 H9A 110.5 . . ?
C10 C9 H9A 110.5 . . ?
O1 C9 H9B 110.5 . . ?
C10 C9 H9B 110.5 . . ?
H9A C9 H9B 108.7 . . ?
O2 C10 O3 123.3(4) . . ?
O2 C10 C9 124.7(4) . . ?
O3 C10 C9 112.0(3) . . ?
O3 C11 H11A 109.5 . . ?
O3 C11 H11B 109.5 . . ?
H11A C11 H11B 109.5 . . ?
O3 C11 H11C 109.5 . . ?
H11A C11 H11C 109.5 . . ?
H11B C11 H11C 109.5 . . ?
O4 C12 C13 113.1(3) . . ?
O4 C12 H12A 109.0 . . ?
C13 C12 H12A 109.0 . . ?
O4 C12 H12B 109.0 . . ?
C13 C12 H12B 109.0 . . ?
H12A C12 H12B 107.8 . . ?
C14 C13 C12 175.7(4) . . ?
C13 C14 H14 180.0 . . ?
C6 C15 C16 110.6(3) . . ?
C6 C15 H15A 109.5 . . ?
C16 C15 H15A 109.5 . . ?
C6 C15 H15B 109.5 . . ?
C16 C15 H15B 109.5 . . ?
H15A C15 H15B 108.1 . . ?
C1B C16 C17 118.2(3) . . ?
C1B C16 C15 120.4(3) . . ?
C17 C16 C15 121.4(3) . . ?
O8 C17 C18 124.0(3) . . ?
O8 C17 C16 115.4(3) . . ?
C18 C17 C16 120.6(3) . . ?
C19 C18 C17 121.4(3) . . ?
C19 C18 H18 119.3 . . ?
C17 C18 H18 119.3 . . ?
C18 C19 C1A 117.7(3) . . ?
C18 C19 C26 122.0(3) . . ?
C1A C19 C26 120.3(3) . . ?
O5 C1A C1B 123.5(3) . . ?
O5 C1A C19 115.5(3) . . ?
C1B C1A C19 121.1(3) . . ?
C16 C1B C1A 121.0(3) . . ?
C16 C1B H1B 119.5 . . ?
C1A C1B H1B 119.5 . . ?
O5 C20 C21 108.7(3) . . ?
O5 C20 H20A 110.0 . . ?
C21 C20 H20A 110.0 . . ?
O5 C20 H20B 110.0 . . ?
C21 C20 H20B 110.0 . . ?
H20A C20 H20B 108.3 . . ?
O6 C21 O7 124.4(3) . . ?
O6 C21 C20 127.0(3) . . ?
O7 C21 C20 108.6(3) . . ?
O7 C22 H22A 109.5 . . ?
O7 C22 H22B 109.5 . . ?
H22A C22 H22B 109.5 . . ?
O7 C22 H22C 109.5 . . ?
H22A C22 H22C 109.5 . . ?
H22B C22 H22C 109.5 . . ?
O8 C23 C24 105.6(3) . . ?
O8 C23 H23A 110.6 . . ?
C24 C23 H23A 110.6 . . ?
O8 C23 H23B 110.6 . . ?
C24 C23 H23B 110.6 . . ?
H23A C23 H23B 108.8 . . ?
C25 C24 C23 177.7(4) . . ?
C24 C25 H25 180.0 . . ?
C27 C26 C19 112.9(3) . . ?
C27 C26 H26A 109.0 . . ?
C19 C26 H26A 109.0 . . ?
C27 C26 H26B 109.0 . . ?
C19 C26 H26B 109.0 . . ?
H26A C26 H26B 107.8 . . ?
C32 C27 C28 118.1(3) . . ?
C32 C27 C26 121.9(3) . . ?
C28 C27 C26 120.0(3) . . ?
O12 C28 C29 124.8(3) . . ?
O12 C28 C27 115.0(3) . . ?
C29 C28 C27 120.3(3) . . ?
C28 C29 C30 121.4(3) . . ?
C28 C29 H29 119.3 . . ?
C30 C29 H29 119.3 . . ?
C31 C30 C29 118.1(3) . . ?
C31 C30 C39 121.5(3) . . ?
C29 C30 C39 120.2(3) . . ?
C32 C31 O9 122.9(3) . . ?
C32 C31 C30 120.7(3) . . ?
O9 C31 C30 116.4(3) . . ?
C31 C32 C27 121.3(3) . . ?
C31 C32 H32 119.4 . . ?
C27 C32 H32 119.4 . . ?
O9 C33 C34 108.8(3) . . ?
O9 C33 H33A 109.9 . . ?
C34 C33 H33A 109.9 . . ?
O9 C33 H33B 109.9 . . ?
C34 C33 H33B 109.9 . . ?
H33A C33 H33B 108.3 . . ?
O10 C34 O11 124.2(3) . . ?
O10 C34 C33 126.1(3) . . ?
O11 C34 C33 109.5(3) . . ?
O11 C35 H35A 109.5 . . ?
O11 C35 H35B 109.5 . . ?
H35A C35 H35B 109.5 . . ?
O11 C35 H35C 109.5 . . ?
H35A C35 H35C 109.5 . . ?
H35B C35 H35C 109.5 . . ?
O12 C36 C37 106.3(3) . . ?
O12 C36 H36A 110.5 . . ?
C37 C36 H36A 110.5 . . ?
O12 C36 H36B 110.5 . . ?
C37 C36 H36B 110.5 . . ?
H36A C36 H36B 108.7 . . ?
C38 C37 C36 178.5(4) . . ?
C37 C38 H38 180.0 . . ?
C40 C39 C30 110.0(3) . . ?
C40 C39 H39A 109.7 . . ?
C30 C39 H39A 109.7 . . ?
C40 C39 H39B 109.7 . . ?
C30 C39 H39B 109.7 . . ?
H39A C39 H39B 108.2 . . ?
C45 C40 C41 117.8(3) . . ?
C45 C40 C39 120.3(3) . . ?
C41 C40 C39 121.8(3) . . ?
O16 C41 C42 122.9(3) . . ?
O16 C41 C40 116.2(3) . . ?
C42 C41 C40 120.9(3) . . ?
C41 C42 C43 121.2(3) . . ?
C41 C42 H42 119.4 . . ?
C43 C42 H42 119.4 . . ?
C44 C43 C42 117.5(3) . . ?
C44 C43 C52 122.8(3) . . ?
C42 C43 C52 119.7(3) . . ?
C45 C44 O13 123.5(3) . . ?
C45 C44 C43 121.0(3) . . ?
O13 C44 C43 115.5(3) . . ?
C44 C45 C40 121.4(3) . . ?
C44 C45 H45 119.3 . . ?
C40 C45 H45 119.3 . . ?
O13 C46 C47 108.3(3) . . ?
O13 C46 H46A 110.0 . . ?
C47 C46 H46A 110.0 . . ?
O13 C46 H46B 110.0 . . ?
C47 C46 H46B 110.0 . . ?
H46A C46 H46B 108.4 . . ?
O14 C47 O15 125.2(3) . . ?
O14 C47 C46 124.6(3) . . ?
O15 C47 C46 110.2(3) . . ?
O15 C48 H48A 109.5 . . ?
O15 C48 H48B 109.5 . . ?
H48A C48 H48B 109.5 . . ?
O15 C48 H48C 109.5 . . ?
H48A C48 H48C 109.5 . . ?
H48B C48 H48C 109.5 . . ?
O16 C49 C50 113.3(3) . . ?
O16 C49 H49A 108.9 . . ?
C50 C49 H49A 108.9 . . ?
O16 C49 H49B 108.9 . . ?
C50 C49 H49B 108.9 . . ?
H49A C49 H49B 107.7 . . ?
C51 C50 C49 178.2(4) . . ?
C50 C51 H51 180.0 . . ?
C53 C52 C43 112.1(3) . . ?
C53 C52 H52A 109.2 . . ?
C43 C52 H52A 109.2 . . ?
C53 C52 H52B 109.2 . . ?
C43 C52 H52B 109.2 . . ?
H52A C52 H52B 107.9 . . ?
C58 C53 C54 118.0(3) . . ?
C58 C53 C52 120.1(3) . . ?
C54 C53 C52 121.9(3) . . ?
O20 C54 C55 124.7(3) . . ?
O20 C54 C53 114.9(3) . . ?
C55 C54 C53 120.4(3) . . ?
C56 C55 C54 121.2(3) . . ?
C56 C55 H55 119.4 . . ?
C54 C55 H55 119.4 . . ?
C55 C56 C57 118.4(3) . . ?
C55 C56 C65 119.9(3) . . ?
C57 C56 C65 121.6(3) . . ?
C58 C57 C56 120.7(3) . . ?
C58 C57 O17 122.6(3) . . ?
C56 C57 O17 116.7(3) . . ?
C57 C58 C53 121.1(3) . . ?
C57 C58 H58 119.4 . . ?
C53 C58 H58 119.4 . . ?
O17 C59 C60 109.3(3) . . ?
O17 C59 H59A 109.8 . . ?
C60 C59 H59A 109.8 . . ?
O17 C59 H59B 109.8 . . ?
C60 C59 H59B 109.8 . . ?
H59A C59 H59B 108.3 . . ?
O18 C60 O19 124.8(3) . . ?
O18 C60 C59 126.3(3) . . ?
O19 C60 C59 108.8(3) . . ?
O19 C61 H61A 109.5 . . ?
O19 C61 H61B 109.5 . . ?
H61A C61 H61B 109.5 . . ?
O19 C61 H61C 109.5 . . ?
H61A C61 H61C 109.5 . . ?
H61B C61 H61C 109.5 . . ?
O20 C62 C63 112.1(3) . . ?
O20 C62 H62A 109.2 . . ?
C63 C62 H62A 109.2 . . ?
O20 C62 H62B 109.2 . . ?
C63 C62 H62B 109.2 . . ?
H62A C62 H62B 107.9 . . ?
C64 C63 C62 177.5(6) . . ?
C63 C64 H64 180.0 . . ?
C1 C65 C56 111.9(3) . . ?
C1 C65 H65A 109.2 . . ?
C56 C65 H65A 109.2 . . ?
C1 C65 H65B 109.2 . . ?
C56 C65 H65B 109.2 . . ?
H65A C65 H65B 107.9 . . ?
Cl2 C66 Cl1 113.6(4) . . ?
Cl2 C66 H66A 108.8 . . ?
Cl1 C66 H66A 108.8 . . ?
Cl2 C66 H66B 108.8 . . ?
Cl1 C66 H66B 108.8 . . ?
H66A C66 H66B 107.7 . . ?
C4A C67A C3A 96.2(15) . . ?
C4A C67A H67C 112.5 . . ?
C3A C67A H67C 112.5 . . ?
C4A C67A H67D 112.5 . . ?
C3A C67A H67D 112.5 . . ?
H67C C67A H67D 110.0 . . ?

loop_
_geom_bond_atom_site_label_1
_geom_bond_atom_site_label_2
_geom_bond_distance
_geom_bond_site_symmetry_2
_geom_bond_publ_flag
Cl1 C66 1.789(7) . ?
Cl2 C66 1.655(6) . ?
C3 C67 1.84(5) . ?
C3A C67A 1.85(7) . ?
C4A C67A 1.793(15) . ?
C4 C67 1.739(14) . ?
O5 C1A 1.385(4) . ?
O5 C20 1.409(4) . ?
O13 C44 1.392(4) . ?
O13 C46 1.405(4) . ?
O17 C57 1.390(4) . ?
O17 C59 1.410(4) . ?
O1 C7 1.385(4) . ?
O1 C9 1.411(4) . ?
O4 C2 1.382(4) . ?
O4 C12 1.437(4) . ?
O9 C31 1.387(4) . ?
O9 C33 1.411(4) . ?
O16 C41 1.383(4) . ?
O16 C49 1.425(4) . ?
O6 C21 1.196(4) . ?
O20 C54 1.387(4) . ?
O20 C62 1.428(4) . ?
O12 C28 1.376(4) . ?
O12 C36 1.418(4) . ?
O18 C60 1.188(5) . ?
O11 C34 1.334(4) . ?
O11 C35 1.447(5) . ?
O8 C17 1.379(4) . ?
O8 C23 1.430(4) . ?
O15 C47 1.324(4) . ?
O15 C48 1.453(5) . ?
O14 C47 1.196(4) . ?
O2 C10 1.193(5) . ?
O7 C21 1.343(4) . ?
O7 C22 1.438(5) . ?
O10 C34 1.185(5) . ?
O19 C60 1.325(5) . ?
O19 C61 1.441(5) . ?
O3 C10 1.327(5) . ?
O3 C11 1.447(6) . ?
C1 C8 1.386(5) . ?
C1 C2 1.396(5) . ?
C1 C65 1.514(5) . ?
C2 C5 1.402(5) . ?
C5 C6 1.387(5) . ?
C5 H5 0.9500 . ?
C67 H67A 0.9900 . ?
C67 H67B 0.9900 . ?
C6 C7 1.399(5) . ?
C6 C15 1.513(5) . ?
C7 C8 1.392(5) . ?
C8 H8 0.9500 . ?
C9 C10 1.502(6) . ?
C9 H9A 0.9900 . ?
C9 H9B 0.9900 . ?
C11 H11A 0.9800 . ?
C11 H11B 0.9800 . ?
C11 H11C 0.9800 . ?
C12 C13 1.469(6) . ?
C12 H12A 0.9900 . ?
C12 H12B 0.9900 . ?
C13 C14 1.180(6) . ?
C14 H14 0.9500 . ?
C15 C16 1.520(5) . ?
C15 H15A 0.9900 . ?
C15 H15B 0.9900 . ?
C16 C1B 1.387(5) . ?
C16 C17 1.394(5) . ?
C17 C18 1.392(5) . ?
C18 C19 1.387(5) . ?
C18 H18 0.9500 . ?
C19 C1A 1.397(5) . ?
C19 C26 1.513(5) . ?
C1A C1B 1.388(5) . ?
C1B H1B 0.9500 . ?
C20 C21 1.496(5) . ?
C20 H20A 0.9900 . ?
C20 H20B 0.9900 . ?
C22 H22A 0.9800 . ?
C22 H22B 0.9800 . ?
C22 H22C 0.9800 . ?
C23 C24 1.465(5) . ?
C23 H23A 0.9900 . ?
C23 H23B 0.9900 . ?
C24 C25 1.169(5) . ?
C25 H25 0.9500 . ?
C26 C27 1.510(5) . ?
C26 H26A 0.9900 . ?
C26 H26B 0.9900 . ?
C27 C32 1.391(5) . ?
C27 C28 1.401(5) . ?
C28 C29 1.385(5) . ?
C29 C30 1.394(5) . ?
C29 H29 0.9500 . ?
C30 C31 1.388(5) . ?
C30 C39 1.515(5) . ?
C31 C32 1.385(5) . ?
C32 H32 0.9500 . ?
C33 C34 1.509(5) . ?
C33 H33A 0.9900 . ?
C33 H33B 0.9900 . ?
C35 H35A 0.9800 . ?
C35 H35B 0.9800 . ?
C35 H35C 0.9800 . ?
C36 C37 1.460(5) . ?
C36 H36A 0.9900 . ?
C36 H36B 0.9900 . ?
C37 C38 1.178(6) . ?
C38 H38 0.9500 . ?
C39 C40 1.514(5) . ?
C39 H39A 0.9900 . ?
C39 H39B 0.9900 . ?
C40 C45 1.387(5) . ?
C40 C41 1.392(5) . ?
C41 C42 1.387(5) . ?
C42 C43 1.395(5) . ?
C42 H42 0.9500 . ?
C43 C44 1.392(5) . ?
C43 C52 1.514(5) . ?
C44 C45 1.385(5) . ?
C45 H45 0.9500 . ?
C46 C47 1.510(5) . ?
C46 H46A 0.9900 . ?
C46 H46B 0.9900 . ?
C48 H48A 0.9800 . ?
C48 H48B 0.9800 . ?
C48 H48C 0.9800 . ?
C49 C50 1.461(6) . ?
C49 H49A 0.9900 . ?
C49 H49B 0.9900 . ?
C50 C51 1.174(6) . ?
C51 H51 0.9500 . ?
C52 C53 1.509(5) . ?
C52 H52A 0.9900 . ?
C52 H52B 0.9900 . ?
C53 C58 1.392(5) . ?
C53 C54 1.396(5) . ?
C54 C55 1.388(5) . ?
C55 C56 1.385(5) . ?
C55 H55 0.9500 . ?
C56 C57 1.386(5) . ?
C56 C65 1.526(5) . ?
C57 C58 1.385(5) . ?
C58 H58 0.9500 . ?
C59 C60 1.500(5) . ?
C59 H59A 0.9900 . ?
C59 H59B 0.9900 . ?
C61 H61A 0.9800 . ?
C61 H61B 0.9800 . ?
C61 H61C 0.9800 . ?
C62 C63 1.464(6) . ?
C62 H62A 0.9900 . ?
C62 H62B 0.9900 . ?
C63 C64 1.173(7) . ?
C64 H64 0.9500 . ?
C65 H65A 0.9900 . ?
C65 H65B 0.9900 . ?
C66 H66A 0.9900 . ?
C66 H66B 0.9900 . ?
C67A H67C 0.9900 . ?
C67A H67D 0.9900 . ?
